data_7151964
loop_
_publ_author_name
'Coote, Susannah C.'
'Quenum, Seidjolo'
'Procter, David J.'

_publ_section_title
;
 Exploiting Sm(ii) and Sm(iii) in SmI(2)-initiated reaction cascades:
 application in a tag removal-cyclisation approach to spirooxindole
 scaffolds.
;
_journal_issue 14
_journal_name_full 'Organic &amp; biomolecular chemistry'
_journal_page_first 5104
_journal_page_last 5108
_journal_paper_doi 10.1039/c1ob05710c
_journal_volume 9
_journal_year 2011
_chemical_formula_sum 'C50 H62 N4 O9'
_chemical_formula_weight 863.04
_chemical_name_systematic
;
?
;
_space_group_IT_number 13
_symmetry_cell_setting monoclinic
_symmetry_space_group_name_Hall '-P 2yac'
_symmetry_space_group_name_H-M 'P 1 2/n 1'
_atom_sites_solution_hydrogens geom
_atom_sites_solution_primary direct
_atom_sites_solution_secondary difmap
_audit_creation_method SHELXL-97
_cell_angle_alpha 90.00
_cell_angle_beta 102.557(2)
_cell_angle_gamma 90.00
_cell_formula_units_Z 2
_cell_length_a 13.7253(11)
_cell_length_b 10.4969(8)
_cell_length_c 16.7159(13)
_cell_measurement_reflns_used 2201
_cell_measurement_temperature 180(2)
_cell_measurement_theta_max 20.1655
_cell_measurement_theta_min 2.306
_cell_volume 2350.7(3)
_computing_cell_refinement 'Bruker SMART'
_computing_data_collection 'Bruker SMART'
_computing_data_reduction 'Bruker SAINT'
_computing_molecular_graphics 'Bruker SHELXTL'
_computing_publication_material 'Bruker SHELXTL'
_computing_structure_refinement 'SHELXL-97 (Sheldrick, 1997)'
_computing_structure_solution 'SHELXS-97 (Sheldrick, 1990)'
_diffrn_ambient_temperature 180(2)
_diffrn_measured_fraction_theta_full 1.000
_diffrn_measured_fraction_theta_max 0.957
_diffrn_measurement_device_type 'CCD area detector'
_diffrn_measurement_method 'phi and omega scans'
_diffrn_radiation_monochromator graphite
_diffrn_radiation_source 'fine-focus sealed tube'
_diffrn_radiation_type MoK\a
_diffrn_radiation_wavelength 0.71073
_diffrn_reflns_av_R_equivalents 0.0528
_diffrn_reflns_av_sigmaI/netI 0.0872
_diffrn_reflns_limit_h_max 17
_diffrn_reflns_limit_h_min -18
_diffrn_reflns_limit_k_max 13
_diffrn_reflns_limit_k_min -13
_diffrn_reflns_limit_l_max 21
_diffrn_reflns_limit_l_min -21
_diffrn_reflns_number 20001
_diffrn_reflns_theta_full 25.00
_diffrn_reflns_theta_max 28.28
_diffrn_reflns_theta_min 1.74
_exptl_absorpt_coefficient_mu 0.084
_exptl_absorpt_correction_type none
_exptl_crystal_colour white
_exptl_crystal_density_diffrn 1.219
_exptl_crystal_density_method 'not measured'
_exptl_crystal_description cuboid
_exptl_crystal_F_000 924
_exptl_crystal_size_max 0.30
_exptl_crystal_size_mid 0.25
_exptl_crystal_size_min 0.18
_refine_diff_density_max 0.610
_refine_diff_density_min -0.466
_refine_diff_density_rms 0.052
_refine_ls_extinction_method none
_refine_ls_goodness_of_fit_ref 0.845
_refine_ls_hydrogen_treatment mixed
_refine_ls_matrix_type full
_refine_ls_number_parameters 282
_refine_ls_number_reflns 5586
_refine_ls_number_restraints 3
_refine_ls_restrained_S_all 0.848
_refine_ls_R_factor_all 0.1423
_refine_ls_R_factor_gt 0.0661
_refine_ls_shift/su_max 0.000
_refine_ls_shift/su_mean 0.000
_refine_ls_structure_factor_coef Fsqd
_refine_ls_weighting_details 'calc w=1/[\s^2^(Fo^2^)+(0.1161P)^2^+0.0000P] where P=(Fo^2^+2Fc^2^)/3'
_refine_ls_weighting_scheme calc
_refine_ls_wR_factor_gt 0.1864
_refine_ls_wR_factor_ref 0.2116
_reflns_number_gt 2294
_reflns_number_total 5586
_reflns_threshold_expression >2sigma(I)
_cod_data_source_file c1ob05710c.txt
_cod_data_source_block s3327m
_cod_depositor_comments
;
The following automatic conversions were performed:

'_symmetry_cell_setting' value 'Monoclinic' changed to 'monoclinic'
according to /home/saulius/struct/CIF-dictionaries/cif_core.dic
dictionary named 'cif_core.dic' version 2.4.1 from 2010-06-29.

Automatic conversion script
Id: cif_fix_values 1715 2011-07-08 13:25:40Z adriana 
;
_cod_original_sg_symbol_H-M P2/n
_cod_database_code 7151964

loop_
_symmetry_equiv_pos_as_xyz
'x, y, z'
'-x+1/2, y, -z+1/2'
'-x, -y, -z'
'x-1/2, -y, z-1/2'

loop_
_atom_site_label
_atom_site_type_symbol
_atom_site_fract_x
_atom_site_fract_y
_atom_site_fract_z
_atom_site_U_iso_or_equiv
_atom_site_adp_type
_atom_site_occupancy
_atom_site_symmetry_multiplicity
_atom_site_calc_flag
_atom_site_refinement_flags
_atom_site_disorder_assembly
_atom_site_disorder_group
C1 C 0.24144(19) 0.4679(3) 1.05248(16) 0.0417(7) Uani 1 1 d . . .
C2 C 0.1997(2) 0.3313(3) 1.04854(17) 0.0453(7) Uani 1 1 d . . .
C3 C 0.09679(19) 0.4447(3) 0.94750(16) 0.0420(7) Uani 1 1 d . . .
C4 C 0.0193(2) 0.4764(3) 0.88337(16) 0.0462(7) Uani 1 1 d . . .
H4 H -0.0277 0.4144 0.8579 0.055 Uiso 1 1 calc R . .
C5 C 0.0124(2) 0.6013(3) 0.85741(16) 0.0481(8) Uani 1 1 d . . .
C6 C 0.0821(2) 0.6914(3) 0.89362(17) 0.0506(8) Uani 1 1 d . . .
H6 H 0.0768 0.7768 0.8744 0.061 Uiso 1 1 calc R . .
C7 C 0.1601(2) 0.6561(3) 0.95853(16) 0.0475(7) Uani 1 1 d . . .
H7 H 0.2078 0.7177 0.9835 0.057 Uiso 1 1 calc R . .
C8 C 0.16778(19) 0.5333(3) 0.98597(16) 0.0399(7) Uani 1 1 d . . .
C9 C 0.0590(2) 0.2116(3) 0.96346(18) 0.0555(8) Uani 1 1 d D . .
H9A H -0.0128 0.2336 0.9480 0.067 Uiso 1 1 calc R A 1
H9B H 0.0694 0.1521 1.0105 0.067 Uiso 1 1 calc R A 1
C12 C -0.0817(3) 0.7565(3) 0.7663(2) 0.0714(10) Uani 1 1 d . . .
H12A H -0.0926 0.8106 0.8114 0.107 Uiso 1 1 calc R . .
H12B H -0.1400 0.7613 0.7207 0.107 Uiso 1 1 calc R . .
H12C H -0.0224 0.7860 0.7480 0.107 Uiso 1 1 calc R . .
C13 C 0.35045(18) 0.4680(3) 1.03969(16) 0.0413(7) Uani 1 1 d . . .
H13 H 0.3895 0.4016 1.0760 0.050 Uiso 1 1 calc R . .
C14 C 0.3562(2) 0.6018(3) 1.15055(17) 0.0454(7) Uani 1 1 d . . .
H14 H 0.4073 0.5553 1.1921 0.054 Uiso 1 1 calc R . .
C15 C 0.2562(2) 0.5284(3) 1.13851(16) 0.0483(7) Uani 1 1 d . . .
H15A H 0.2597 0.4618 1.1810 0.058 Uiso 1 1 calc R . .
H15B H 0.2006 0.5871 1.1414 0.058 Uiso 1 1 calc R . .
C16 C 0.36088(19) 0.4445(3) 0.95264(17) 0.0450(7) Uani 1 1 d . . .
C17 C 0.3628(2) 0.3221(3) 0.92423(19) 0.0546(8) Uani 1 1 d . . .
H17 H 0.3598 0.2525 0.9599 0.065 Uiso 1 1 calc R . .
C18 C 0.3692(2) 0.2991(4) 0.8428(2) 0.0661(10) Uani 1 1 d . . .
H18 H 0.3696 0.2142 0.8232 0.079 Uiso 1 1 calc R . .
C19 C 0.3748(2) 0.4004(4) 0.7912(2) 0.0657(10) Uani 1 1 d . . .
H19 H 0.3787 0.3855 0.7359 0.079 Uiso 1 1 calc R . .
C20 C 0.3746(2) 0.5205(4) 0.81972(19) 0.0605(9) Uani 1 1 d . . .
H20 H 0.3796 0.5898 0.7843 0.073 Uiso 1 1 calc R . .
C21 C 0.3672(2) 0.5451(3) 0.89983(18) 0.0552(8) Uani 1 1 d . . .
H21 H 0.3665 0.6305 0.9185 0.066 Uiso 1 1 calc R . .
C22 C 0.3489(2) 0.7352(3) 1.1800(2) 0.0571(8) Uani 1 1 d . . .
C23 C 0.2947(4) 0.9449(4) 1.1449(3) 0.1075(15) Uani 1 1 d . . .
H23A H 0.2506 0.9432 1.1838 0.161 Uiso 1 1 calc R . .
H23B H 0.2630 0.9938 1.0962 0.161 Uiso 1 1 calc R . .
H23C H 0.3583 0.9849 1.1707 0.161 Uiso 1 1 calc R . .
N1 N 0.11775(16) 0.3246(2) 0.98504(13) 0.0449(6) Uani 1 1 d . C .
N2 N 0.38391(19) 0.5926(2) 1.07163(14) 0.0464(6) Uani 1 1 d . . .
O1 O 0.23400(15) 0.2426(2) 1.09239(13) 0.0580(6) Uani 1 1 d . . .
O2 O -0.06716(15) 0.6278(2) 0.79401(12) 0.0628(6) Uani 1 1 d . . .
O3 O 0.37071(18) 0.7650(2) 1.25166(15) 0.0773(7) Uani 1 1 d . . .
O4 O 0.3126(2) 0.8164(2) 1.12109(14) 0.0795(8) Uani 1 1 d . . .
O5 O 0.4565(4) 0.9943(5) 0.9707(4) 0.114(2) Uiso 0.50 1 d PG B -3
C25 C 0.3418(7) 0.9077(10) 0.8578(5) 0.188(6) Uiso 0.50 1 d PG B -3
H25A H 0.2827 0.9623 0.8437 0.282 Uiso 0.50 1 calc PR B -3
H25B H 0.3245 0.8211 0.8377 0.282 Uiso 0.50 1 calc PR B -3
H25C H 0.3944 0.9415 0.8324 0.282 Uiso 0.50 1 calc PR B -3
C26 C 0.3782(9) 0.9048(14) 0.9487(5) 0.56(4) Uiso 0.50 1 d PG B -3
H26A H 0.3230 0.9266 0.9758 0.669 Uiso 0.50 1 calc PR B -3
H26B H 0.4026 0.8184 0.9666 0.669 Uiso 0.50 1 calc PR B -3
C27 C 0.4913(10) 1.0039(16) 1.0566(3) 0.275(11) Uiso 0.50 1 d PG B -3
H27A H 0.5115 0.9189 1.0801 0.330 Uiso 0.50 1 calc PR B -3
H27B H 0.4376 1.0369 1.0820 0.330 Uiso 0.50 1 calc PR B -3
C28 C 0.5795(7) 1.0934(8) 1.0737(5) 0.159(5) Uiso 0.50 1 d PG B -3
H28A H 0.6375 1.0512 1.0601 0.238 Uiso 0.50 1 calc PR B -3
H28B H 0.5947 1.1169 1.1318 0.238 Uiso 0.50 1 calc PR B -3
H28C H 0.5634 1.1703 1.0401 0.238 Uiso 0.50 1 calc PR B -3
H2 H 0.448(2) 0.591(3) 1.0787(18) 0.056(9) Uiso 1 1 d . . .
C10 C 0.0930(4) 0.1489(4) 0.8898(3) 0.1216(17) Uani 0.680(6) 1 d PD C 1
H10A H 0.0788 0.2070 0.8421 0.146 Uiso 0.680(6) 1 calc PR C 1
H10B H 0.1658 0.1332 0.9044 0.146 Uiso 0.680(6) 1 calc PR C 1
C11 C 0.0379(5) 0.0231(5) 0.8675(5) 0.127(2) Uiso 0.680(6) 1 d PD C 1
H11A H 0.0511 -0.0337 0.9152 0.191 Uiso 0.680(6) 1 calc PR C 1
H11B H 0.0612 -0.0170 0.8222 0.191 Uiso 0.680(6) 1 calc PR C 1
H11C H -0.0340 0.0394 0.8509 0.191 Uiso 0.680(6) 1 calc PR C 1
C10S C 0.0930(4) 0.1489(4) 0.8898(3) 0.1216(17) Uani 0.320(6) 1 d PD C 2
H10C H 0.0320 0.1149 0.8532 0.146 Uiso 0.320(6) 1 calc PR C 2
H10D H 0.1172 0.2188 0.8595 0.146 Uiso 0.320(6) 1 calc PR C 2
C11S C 0.1710(9) 0.0436(12) 0.8990(10) 0.127(2) Uiso 0.320(6) 1 d PD C 2
H11D H 0.2376 0.0801 0.9191 0.191 Uiso 0.320(6) 1 calc PR C 2
H11E H 0.1680 0.0031 0.8457 0.191 Uiso 0.320(6) 1 calc PR C 2
H11F H 0.1577 -0.0202 0.9381 0.191 Uiso 0.320(6) 1 calc PR C 2

loop_
_atom_site_aniso_label
_atom_site_aniso_U_11
_atom_site_aniso_U_22
_atom_site_aniso_U_33
_atom_site_aniso_U_23
_atom_site_aniso_U_13
_atom_site_aniso_U_12
C1 0.0361(14) 0.0551(18) 0.0346(15) 0.0023(13) 0.0092(12) -0.0002(13)
C2 0.0415(16) 0.060(2) 0.0369(15) 0.0009(15) 0.0133(13) -0.0012(15)
C3 0.0332(14) 0.062(2) 0.0345(15) -0.0010(14) 0.0148(12) 0.0031(14)
C4 0.0347(15) 0.065(2) 0.0397(16) -0.0083(15) 0.0092(13) 0.0003(14)
C5 0.0386(16) 0.070(2) 0.0350(15) -0.0029(15) 0.0058(13) 0.0097(15)
C6 0.0450(17) 0.065(2) 0.0420(16) 0.0040(15) 0.0106(14) 0.0097(16)
C7 0.0369(16) 0.064(2) 0.0412(16) 0.0012(14) 0.0080(13) -0.0011(14)
C8 0.0332(14) 0.0536(19) 0.0348(15) 0.0011(13) 0.0118(12) 0.0009(13)
C9 0.0576(19) 0.057(2) 0.0512(19) -0.0136(15) 0.0108(15) -0.0035(16)
C12 0.061(2) 0.088(3) 0.055(2) 0.0092(19) -0.0090(17) 0.0138(19)
C13 0.0312(14) 0.0551(19) 0.0368(15) 0.0019(13) 0.0054(12) 0.0033(13)
C14 0.0436(16) 0.0532(19) 0.0385(15) 0.0028(14) 0.0069(13) -0.0039(14)
C15 0.0453(16) 0.063(2) 0.0366(16) -0.0007(14) 0.0098(13) -0.0021(15)
C16 0.0296(14) 0.064(2) 0.0422(16) 0.0012(15) 0.0087(12) 0.0005(14)
C17 0.0493(18) 0.066(2) 0.0514(19) -0.0071(16) 0.0172(15) -0.0064(16)
C18 0.057(2) 0.087(3) 0.058(2) -0.0194(19) 0.0197(17) -0.0138(18)
C19 0.052(2) 0.105(3) 0.0439(19) -0.012(2) 0.0177(15) -0.009(2)
C20 0.0501(19) 0.088(3) 0.0466(19) 0.0102(18) 0.0185(15) 0.0033(18)
C21 0.0466(18) 0.071(2) 0.0509(19) 0.0066(16) 0.0161(15) 0.0060(16)
C22 0.0528(19) 0.068(2) 0.052(2) -0.0023(18) 0.0148(16) -0.0057(17)
C23 0.167(5) 0.052(2) 0.109(3) 0.006(2) 0.042(3) 0.020(3)
N1 0.0368(13) 0.0599(17) 0.0384(13) -0.0005(12) 0.0091(11) -0.0035(12)
N2 0.0350(14) 0.0618(18) 0.0423(14) -0.0004(12) 0.0082(11) -0.0023(12)
O1 0.0628(14) 0.0607(14) 0.0468(12) 0.0078(11) 0.0037(10) -0.0002(11)
O2 0.0530(13) 0.0786(17) 0.0486(13) 0.0000(11) -0.0072(10) 0.0108(12)
O3 0.0893(18) 0.0812(18) 0.0590(15) -0.0144(13) 0.0107(13) 0.0012(14)
O4 0.115(2) 0.0584(16) 0.0629(16) 0.0091(12) 0.0150(14) 0.0144(14)
C10 0.121(4) 0.097(4) 0.136(4) -0.029(3) 0.005(3) -0.004(3)
C10S 0.121(4) 0.097(4) 0.136(4) -0.029(3) 0.005(3) -0.004(3)

loop_
_atom_type_symbol
_atom_type_description
_atom_type_scat_dispersion_real
_atom_type_scat_dispersion_imag
_atom_type_scat_source
C C 0.0033 0.0016 'International Tables Vol C Tables 4.2.6.8 and 6.1.1.4'
H H 0.0000 0.0000 'International Tables Vol C Tables 4.2.6.8 and 6.1.1.4'
N N 0.0061 0.0033 'International Tables Vol C Tables 4.2.6.8 and 6.1.1.4'
O O 0.0106 0.0060 'International Tables Vol C Tables 4.2.6.8 and 6.1.1.4'

loop_
_geom_angle_atom_site_label_1
_geom_angle_atom_site_label_2
_geom_angle_atom_site_label_3
_geom_angle
_geom_angle_site_symmetry_1
_geom_angle_site_symmetry_3
_geom_angle_publ_flag
C8 C1 C2 102.1(2) . . ?
C8 C1 C15 115.7(2) . . ?
C2 C1 C15 113.3(2) . . ?
C8 C1 C13 114.3(2) . . ?
C2 C1 C13 110.7(2) . . ?
C15 C1 C13 101.1(2) . . ?
O1 C2 N1 124.9(3) . . ?
O1 C2 C1 126.6(3) . . ?
N1 C2 C1 108.4(2) . . ?
C4 C3 C8 122.7(3) . . ?
C4 C3 N1 127.7(3) . . ?
C8 C3 N1 109.6(2) . . ?
C3 C4 C5 117.7(3) . . ?
C3 C4 H4 121.2 . . ?
C5 C4 H4 121.2 . . ?
O2 C5 C4 115.1(3) . . ?
O2 C5 C6 123.7(3) . . ?
C4 C5 C6 121.2(3) . . ?
C5 C6 C7 119.8(3) . . ?
C5 C6 H6 120.1 . . ?
C7 C6 H6 120.1 . . ?
C8 C7 C6 120.0(3) . . ?
C8 C7 H7 120.0 . . ?
C6 C7 H7 120.0 . . ?
C7 C8 C3 118.6(3) . . ?
C7 C8 C1 132.3(3) . . ?
C3 C8 C1 109.1(2) . . ?
N1 C9 C10 107.5(3) . . ?
N1 C9 H9A 110.2 . . ?
C10 C9 H9A 110.2 . . ?
N1 C9 H9B 110.2 . . ?
C10 C9 H9B 110.2 . . ?
H9A C9 H9B 108.5 . . ?
O2 C12 H12A 109.5 . . ?
O2 C12 H12B 109.5 . . ?
H12A C12 H12B 109.5 . . ?
O2 C12 H12C 109.5 . . ?
H12A C12 H12C 109.5 . . ?
H12B C12 H12C 109.5 . . ?
N2 C13 C16 114.4(2) . . ?
N2 C13 C1 100.8(2) . . ?
C16 C13 C1 115.3(2) . . ?
N2 C13 H13 108.7 . . ?
C16 C13 H13 108.7 . . ?
C1 C13 H13 108.7 . . ?
N2 C14 C22 114.2(2) . . ?
N2 C14 C15 104.4(2) . . ?
C22 C14 C15 112.8(2) . . ?
N2 C14 H14 108.4 . . ?
C22 C14 H14 108.4 . . ?
C15 C14 H14 108.4 . . ?
C1 C15 C14 105.0(2) . . ?
C1 C15 H15A 110.7 . . ?
C14 C15 H15A 110.7 . . ?
C1 C15 H15B 110.7 . . ?
C14 C15 H15B 110.7 . . ?
H15A C15 H15B 108.8 . . ?
C17 C16 C21 118.8(3) . . ?
C17 C16 C13 119.9(3) . . ?
C21 C16 C13 121.3(3) . . ?
C16 C17 C18 120.5(3) . . ?
C16 C17 H17 119.8 . . ?
C18 C17 H17 119.8 . . ?
C19 C18 C17 119.7(3) . . ?
C19 C18 H18 120.1 . . ?
C17 C18 H18 120.1 . . ?
C20 C19 C18 119.6(3) . . ?
C20 C19 H19 120.2 . . ?
C18 C19 H19 120.2 . . ?
C19 C20 C21 121.4(3) . . ?
C19 C20 H20 119.3 . . ?
C21 C20 H20 119.3 . . ?
C20 C21 C16 119.9(3) . . ?
C20 C21 H21 120.0 . . ?
C16 C21 H21 120.0 . . ?
O3 C22 O4 123.0(3) . . ?
O3 C22 C14 123.2(3) . . ?
O4 C22 C14 113.7(3) . . ?
O4 C23 H23A 109.5 . . ?
O4 C23 H23B 109.5 . . ?
H23A C23 H23B 109.5 . . ?
O4 C23 H23C 109.5 . . ?
H23A C23 H23C 109.5 . . ?
H23B C23 H23C 109.5 . . ?
C2 N1 C3 110.6(2) . . ?
C2 N1 C9 124.0(3) . . ?
C3 N1 C9 125.3(2) . . ?
C13 N2 C14 105.7(2) . . ?
C13 N2 H2 105(2) . . ?
C14 N2 H2 110(2) . . ?
C5 O2 C12 118.2(3) . . ?
C22 O4 C23 117.3(3) . . ?
C26 O5 C27 112.4 . . ?
O5 C26 C25 108.6 . . ?
O5 C26 H26A 110.0 . . ?
C25 C26 H26A 110.0 . . ?
O5 C26 H26B 110.0 . . ?
C25 C26 H26B 110.0 . . ?
H26A C26 H26B 108.4 . . ?
O5 C27 C28 108.4 . . ?
O5 C27 H27A 110.0 . . ?
C28 C27 H27A 110.0 . . ?
O5 C27 H27B 110.0 . . ?
C28 C27 H27B 110.0 . . ?
H27A C27 H27B 108.4 . . ?
C11 C10 C9 110.0(5) . . ?
C11 C10 H10A 109.7 . . ?
C9 C10 H10A 109.7 . . ?
C11 C10 H10B 109.7 . . ?
C9 C10 H10B 109.7 . . ?
H10A C10 H10B 108.2 . . ?
H11D C11S H11E 109.5 . . ?
H11D C11S H11F 109.5 . . ?
H11E C11S H11F 109.5 . . ?

loop_
_geom_bond_atom_site_label_1
_geom_bond_atom_site_label_2
_geom_bond_distance
_geom_bond_site_symmetry_2
_geom_bond_publ_flag
C1 C8 1.497(4) . ?
C1 C2 1.540(4) . ?
C1 C15 1.544(4) . ?
C1 C13 1.557(4) . ?
C2 O1 1.215(3) . ?
C2 N1 1.371(3) . ?
C3 C4 1.376(4) . ?
C3 C8 1.398(4) . ?
C3 N1 1.410(4) . ?
C4 C5 1.378(4) . ?
C4 H4 0.9500 . ?
C5 O2 1.375(3) . ?
C5 C6 1.387(4) . ?
C6 C7 1.399(4) . ?
C6 H6 0.9500 . ?
C7 C8 1.365(4) . ?
C7 H7 0.9500 . ?
C9 N1 1.436(4) . ?
C9 C10 1.554(5) . ?
C9 H9A 0.9900 . ?
C9 H9B 0.9900 . ?
C12 O2 1.428(4) . ?
C12 H12A 0.9800 . ?
C12 H12B 0.9800 . ?
C12 H12C 0.9800 . ?
C13 N2 1.449(4) . ?
C13 C16 1.513(4) . ?
C13 H13 1.0000 . ?
C14 N2 1.453(3) . ?
C14 C22 1.495(4) . ?
C14 C15 1.549(4) . ?
C14 H14 1.0000 . ?
C15 H15A 0.9900 . ?
C15 H15B 0.9900 . ?
C16 C17 1.372(4) . ?
C16 C21 1.391(4) . ?
C17 C18 1.404(4) . ?
C17 H17 0.9500 . ?
C18 C19 1.382(5) . ?
C18 H18 0.9500 . ?
C19 C20 1.348(5) . ?
C19 H19 0.9500 . ?
C20 C21 1.389(4) . ?
C20 H20 0.9500 . ?
C21 H21 0.9500 . ?
C22 O3 1.211(3) . ?
C22 O4 1.315(4) . ?
C23 O4 1.443(4) . ?
C23 H23A 0.9800 . ?
C23 H23B 0.9800 . ?
C23 H23C 0.9800 . ?
N2 H2 0.87(3) . ?
O5 C26 1.4145 . ?
O5 C27 1.4152 . ?
C25 C26 1.4932 . ?
C25 H25A 0.9800 . ?
C25 H25B 0.9800 . ?
C25 H25C 0.9800 . ?
C26 H26A 0.9900 . ?
C26 H26B 0.9900 . ?
C27 C28 1.5091 . ?
C27 H27A 0.9900 . ?
C27 H27B 0.9900 . ?
C28 H28A 0.9800 . ?
C28 H28B 0.9800 . ?
C28 H28C 0.9800 . ?
C10 C11 1.526(2) . ?
C10 H10A 0.9900 . ?
C10 H10B 0.9900 . ?
C11 H11A 0.9800 . ?
C11 H11B 0.9800 . ?
C11 H11C 0.9800 . ?
C11S H11D 0.9800 . ?
C11S H11E 0.9800 . ?
C11S H11F 0.9800 . ?

loop_
_geom_torsion_atom_site_label_1
_geom_torsion_atom_site_label_2
_geom_torsion_atom_site_label_3
_geom_torsion_atom_site_label_4
_geom_torsion
_geom_torsion_site_symmetry_1
_geom_torsion_site_symmetry_2
_geom_torsion_site_symmetry_3
_geom_torsion_site_symmetry_4
_geom_torsion_publ_flag
C8 C1 C2 O1 -178.8(3) . . . . ?
C15 C1 C2 O1 -53.6(4) . . . . ?
C13 C1 C2 O1 59.1(3) . . . . ?
C8 C1 C2 N1 2.9(3) . . . . ?
C15 C1 C2 N1 128.0(2) . . . . ?
C13 C1 C2 N1 -119.3(2) . . . . ?
C8 C3 C4 C5 -0.5(4) . . . . ?
N1 C3 C4 C5 178.8(2) . . . . ?
C3 C4 C5 O2 -179.1(2) . . . . ?
C3 C4 C5 C6 1.2(4) . . . . ?
O2 C5 C6 C7 179.3(2) . . . . ?
C4 C5 C6 C7 -1.0(4) . . . . ?
C5 C6 C7 C8 0.2(4) . . . . ?
C6 C7 C8 C3 0.4(4) . . . . ?
C6 C7 C8 C1 179.7(3) . . . . ?
C4 C3 C8 C7 -0.3(4) . . . . ?
N1 C3 C8 C7 -179.7(2) . . . . ?
C4 C3 C8 C1 -179.7(2) . . . . ?
N1 C3 C8 C1 0.8(3) . . . . ?
C2 C1 C8 C7 178.5(3) . . . . ?
C15 C1 C8 C7 55.0(4) . . . . ?
C13 C1 C8 C7 -61.9(4) . . . . ?
C2 C1 C8 C3 -2.2(3) . . . . ?
C15 C1 C8 C3 -125.7(3) . . . . ?
C13 C1 C8 C3 117.4(3) . . . . ?
C8 C1 C13 N2 83.1(3) . . . . ?
C2 C1 C13 N2 -162.3(2) . . . . ?
C15 C1 C13 N2 -42.0(3) . . . . ?
C8 C1 C13 C16 -40.6(3) . . . . ?
C2 C1 C13 C16 74.1(3) . . . . ?
C15 C1 C13 C16 -165.6(2) . . . . ?
C8 C1 C15 C14 -102.8(3) . . . . ?
C2 C1 C15 C14 139.8(2) . . . . ?
C13 C1 C15 C14 21.3(3) . . . . ?
N2 C14 C15 C1 6.6(3) . . . . ?
C22 C14 C15 C1 131.2(3) . . . . ?
N2 C13 C16 C17 159.3(3) . . . . ?
C1 C13 C16 C17 -84.6(3) . . . . ?
N2 C13 C16 C21 -21.7(3) . . . . ?
C1 C13 C16 C21 94.5(3) . . . . ?
C21 C16 C17 C18 -1.2(4) . . . . ?
C13 C16 C17 C18 177.9(2) . . . . ?
C16 C17 C18 C19 0.8(5) . . . . ?
C17 C18 C19 C20 0.4(5) . . . . ?
C18 C19 C20 C21 -1.1(5) . . . . ?
C19 C20 C21 C16 0.7(5) . . . . ?
C17 C16 C21 C20 0.4(4) . . . . ?
C13 C16 C21 C20 -178.6(2) . . . . ?
N2 C14 C22 O3 -146.1(3) . . . . ?
C15 C14 C22 O3 94.9(4) . . . . ?
N2 C14 C22 O4 36.6(4) . . . . ?
C15 C14 C22 O4 -82.4(3) . . . . ?
O1 C2 N1 C3 179.0(3) . . . . ?
C1 C2 N1 C3 -2.6(3) . . . . ?
O1 C2 N1 C9 2.2(4) . . . . ?
C1 C2 N1 C9 -179.4(2) . . . . ?
C4 C3 N1 C2 -178.3(2) . . . . ?
C8 C3 N1 C2 1.2(3) . . . . ?
C4 C3 N1 C9 -1.5(4) . . . . ?
C8 C3 N1 C9 178.0(2) . . . . ?
C10 C9 N1 C2 -99.5(3) . . . . ?
C10 C9 N1 C3 84.1(4) . . . . ?
C16 C13 N2 C14 173.0(2) . . . . ?
C1 C13 N2 C14 48.7(3) . . . . ?
C22 C14 N2 C13 -158.6(2) . . . . ?
C15 C14 N2 C13 -34.9(3) . . . . ?
C4 C5 O2 C12 177.2(3) . . . . ?
C6 C5 O2 C12 -3.1(4) . . . . ?
O3 C22 O4 C23 -2.7(5) . . . . ?
C14 C22 O4 C23 174.6(3) . . . . ?
C27 O5 C26 C25 176.1 . . . . ?
C26 O5 C27 C28 175.7 . . . . ?
N1 C9 C10 C11 176.3(4) . . . . ?
